data_4301653
loop_
_publ_author_name
'Shuting Wu'
'Liqing Ma'
'La-Sheng Long'
'Lan-Sun Zheng'
'Wenbin Lin'

_publ_section_title
;
Three-Dimensional Metal-Organic Frameworks Based on Functionalized
Tetracarboxylate Linkers: Synthesis, Strucures, and Gas Sorption Studies
;
_journal_name_full 'Inorganic Chemistry'
_journal_page_first 2436
_journal_page_last 2442
_journal_paper_doi 10.1021/ic801631w
_journal_volume 48
_journal_year 2009
_chemical_formula_sum 'C120 H57 O31 Zn6'
_chemical_formula_weight 2386.88
_chemical_name_systematic
; 
 ? 
;
_space_group_IT_number 29
_symmetry_cell_setting orthorhombic
_symmetry_space_group_name_Hall 'P 2c -2ac'
_symmetry_space_group_name_H-M 'P c a 21'
_atom_sites_solution_hydrogens geom
_atom_sites_solution_primary direct
_atom_sites_solution_secondary difmap
_audit_creation_method SHELXL-97
_cell_angle_alpha 90.00
_cell_angle_beta 90.00
_cell_angle_gamma 90.00
_cell_formula_units_Z 4
_cell_length_a 28.833(5)
_cell_length_b 41.687(7)
_cell_length_c 30.561(5)
_cell_measurement_temperature 293(2)
_cell_measurement_theta_max 0.921
_cell_measurement_theta_min 0.907
_cell_volume 36733(11)
_computing_structure_refinement 'SHELXL-97 (Sheldrick, 1997)'
_computing_structure_solution 'SHELXS-97 (Sheldrick, 1990)'
_diffrn_ambient_temperature 293(2)
_diffrn_measured_fraction_theta_full 0.995
_diffrn_measured_fraction_theta_max 0.995
_diffrn_radiation_monochromator graphite
_diffrn_radiation_source 'fine-focus sealed tube'
_diffrn_radiation_type MoK\a
_diffrn_radiation_wavelength 0.71073
_diffrn_reflns_av_R_equivalents 0.1259
_diffrn_reflns_av_sigmaI/netI 0.3893
_diffrn_reflns_limit_h_max 21
_diffrn_reflns_limit_h_min -28
_diffrn_reflns_limit_k_max 28
_diffrn_reflns_limit_k_min -41
_diffrn_reflns_limit_l_max 30
_diffrn_reflns_limit_l_min -30
_diffrn_reflns_number 62214
_diffrn_reflns_theta_full 20.85
_diffrn_reflns_theta_max 20.85
_diffrn_reflns_theta_min 1.09
_exptl_absorpt_coefficient_mu 0.409
_exptl_absorpt_correction_T_max 0.9226
_exptl_absorpt_correction_T_min 0.8534
_exptl_absorpt_correction_type multi-scan
_exptl_absorpt_process_details Sadabs
_exptl_crystal_colour Colorless
_exptl_crystal_density_diffrn 0.432
_exptl_crystal_density_method 'not measured'
_exptl_crystal_description Block
_exptl_crystal_F_000 4820
_exptl_crystal_size_max 0.40
_exptl_crystal_size_mid 0.20
_exptl_crystal_size_min 0.20
_refine_diff_density_max 0.243
_refine_diff_density_min -0.607
_refine_diff_density_rms 0.055
_refine_ls_abs_structure_details 'Flack H D (1983), Acta Cryst. A39, 876-881'
_refine_ls_abs_structure_Flack 0.162(16)
_refine_ls_extinction_method none
_refine_ls_goodness_of_fit_ref 0.757
_refine_ls_hydrogen_treatment constr
_refine_ls_matrix_type full
_refine_ls_number_parameters 1213
_refine_ls_number_reflns 35821
_refine_ls_number_restraints 1737
_refine_ls_restrained_S_all 0.769
_refine_ls_R_factor_all 0.1940
_refine_ls_R_factor_gt 0.0652
_refine_ls_shift/su_max 0.942
_refine_ls_shift/su_mean 0.019
_refine_ls_structure_factor_coef Fsqd
_refine_ls_weighting_details 'calc w=1/[\s^2^(Fo^2^)+(0.0478P)^2^+0.0000P] where P=(Fo^2^+2Fc^2^)/3'
_refine_ls_weighting_scheme calc
_refine_ls_wR_factor_gt 0.1513
_refine_ls_wR_factor_ref 0.1740
_reflns_number_gt 10019
_reflns_number_total 35821
_reflns_threshold_expression >2sigma(I)
_cod_data_source_file ic801631w_si_001_3.cif
_cod_data_source_block 7
_cod_original_cell_volume 36733(10)
_cod_database_code 4301653

loop_
_symmetry_equiv_pos_as_xyz
'x, y, z'
'-x, -y, z+1/2'
'x+1/2, -y, z'
'-x+1/2, y, z+1/2'

loop_
_atom_site_label
_atom_site_type_symbol
_atom_site_fract_x
_atom_site_fract_y
_atom_site_fract_z
_atom_site_U_iso_or_equiv
_atom_site_adp_type
_atom_site_occupancy
_atom_site_symmetry_multiplicity
_atom_site_calc_flag
_atom_site_refinement_flags
_atom_site_disorder_assembly
_atom_site_disorder_group
C1 C 0.1281(4) 0.0781(2) 0.2467(3) 0.119(6) Uani 1 1 d GDU . .
C2 C 0.1753(4) 0.0815(2) 0.2549(3) 0.192(8) Uani 1 1 d GDU . .
H2A H 0.1856 0.0973 0.2741 0.231 Uiso 1 1 calc R . .
C3 C 0.2070(3) 0.0614(3) 0.2344(4) 0.192(7) Uani 1 1 d GU . .
H3A H 0.2386 0.0637 0.2399 0.231 Uiso 1 1 calc R . .
C4 C 0.1916(4) 0.0378(3) 0.2057(4) 0.155(7) Uani 1 1 d GU . .
C5 C 0.1444(5) 0.0344(2) 0.1975(3) 0.171(7) Uani 1 1 d GU . .
H5A H 0.1341 0.0187 0.1783 0.205 Uiso 1 1 calc R . .
C6 C 0.1127(3) 0.0545(3) 0.2180(3) 0.133(6) Uani 1 1 d GDU . .
H6A H 0.0811 0.0522 0.2125 0.160 Uiso 1 1 calc R . .
C7 C 0.2230(3) 0.0190(2) 0.1769(4) 0.106(5) Uani 1 1 d GU . .
C8 C 0.2201(3) 0.0188(2) 0.1315(4) 0.086(5) Uani 1 1 d GDU . .
C9 C 0.2500(4) -0.0004(2) 0.1072(2) 0.080(5) Uani 1 1 d GDU . .
C10 C 0.2827(3) -0.0194(2) 0.1283(3) 0.081(5) Uani 1 1 d GDU . .
C11 C 0.2856(3) -0.0192(2) 0.1737(4) 0.117(6) Uani 1 1 d GDU . .
C12 C 0.2558(4) 0.0000(3) 0.1980(2) 0.120(6) Uani 1 1 d GU . .
H12A H 0.2577 0.0001 0.2284 0.144 Uiso 1 1 calc R . .
C13 C 0.2512(4) -0.0019(2) 0.0583(2) 0.065(4) Uani 1 1 d GDU . .
C14 C 0.2844(3) 0.0140(2) 0.0335(3) 0.076(5) Uani 1 1 d GDU . .
C15 C 0.2818(3) 0.0134(2) -0.0119(3) 0.092(5) Uani 1 1 d GU . .
C16 C 0.2460(4) -0.0030(2) -0.0325(2) 0.093(5) Uani 1 1 d GU . .
H16A H 0.2443 -0.0034 -0.0629 0.111 Uiso 1 1 calc R . .
C17 C 0.2128(3) -0.0189(2) -0.0077(3) 0.101(5) Uani 1 1 d GDU . .
C18 C 0.2154(3) -0.0184(2) 0.0377(3) 0.075(4) Uani 1 1 d GDU . .
C19 C 0.1759(3) -0.0386(3) -0.0316(3) 0.110(5) Uani 1 1 d GU . .
C20 C 0.1565(3) -0.02629(18) -0.0697(3) 0.121(6) Uani 1 1 d GU . .
H20A H 0.1675 -0.0071 -0.0814 0.145 Uiso 1 1 calc R . .
C21 C 0.1206(3) -0.0426(2) -0.0903(2) 0.118(6) Uani 1 1 d GDU . .
H21A H 0.1075 -0.0344 -0.1158 0.142 Uiso 1 1 calc R . .
C22 C 0.1041(3) -0.0712(2) -0.0729(3) 0.097(5) Uani 1 1 d GDU . .
C23 C 0.1236(3) -0.08350(18) -0.0348(3) 0.107(5) Uani 1 1 d GDU . .
H23A H 0.1126 -0.1026 -0.0231 0.128 Uiso 1 1 calc R . .
C24 C 0.1595(3) -0.0672(3) -0.0142(2) 0.122(6) Uani 1 1 d GU . .
H24A H 0.1725 -0.0754 0.0113 0.147 Uiso 1 1 calc R . .
C25 C 0.4202(3) 0.3355(2) 0.2016(3) 0.097(5) Uani 1 1 d GDU . .
C26 C 0.4281(3) 0.3398(2) 0.1571(3) 0.152(6) Uani 1 1 d GDU . .
H26A H 0.4525 0.3525 0.1476 0.183 Uiso 1 1 calc R . .
C27 C 0.3993(4) 0.3249(2) 0.1267(2) 0.133(6) Uani 1 1 d GU . .
H27A H 0.4046 0.3277 0.0969 0.160 Uiso 1 1 calc R . .
C28 C 0.3628(3) 0.3058(2) 0.1408(3) 0.103(5) Uani 1 1 d GU . .
C29 C 0.3549(3) 0.30158(18) 0.1853(4) 0.099(5) Uani 1 1 d GU . .
H29A H 0.3304 0.2888 0.1948 0.119 Uiso 1 1 calc R . .
C30 C 0.3836(3) 0.3165(2) 0.2157(2) 0.104(5) Uani 1 1 d GDU . .
H30A H 0.3784 0.3136 0.2455 0.125 Uiso 1 1 calc R . .
C31 C 0.3341(4) 0.2890(2) 0.1093(3) 0.079(4) Uani 1 1 d GU . .
C32 C 0.3570(2) 0.2716(2) 0.0771(4) 0.099(5) Uani 1 1 d GU . .
H32A H 0.3892 0.2717 0.0760 0.119 Uiso 1 1 calc R . .
C33 C 0.3317(4) 0.2540(2) 0.0467(3) 0.089(5) Uani 1 1 d GU . .
C34 C 0.2836(4) 0.2539(2) 0.0484(3) 0.087(5) Uani 1 1 d GDU . .
C35 C 0.2606(2) 0.2714(2) 0.0805(4) 0.075(4) Uani 1 1 d GU . .
C36 C 0.2859(4) 0.2889(2) 0.1110(3) 0.076(4) Uani 1 1 d GDU . .
C37 C -0.1028(3) 0.22794(15) 0.3528(3) 0.081(4) Uani 1 1 d GDU . .
C38 C -0.0988(2) 0.2440(2) 0.3924(2) 0.093(4) Uani 1 1 d GDU . .
H38A H -0.0830 0.2345 0.4156 0.111 Uiso 1 1 calc R . .
C39 C -0.1183(3) 0.2743(2) 0.3975(3) 0.099(5) Uani 1 1 d GU . .
H39A H -0.1157 0.2850 0.4240 0.119 Uiso 1 1 calc R . .
C40 C -0.1419(3) 0.28843(16) 0.3628(4) 0.107(5) Uani 1 1 d GU . .
C41 C -0.1459(2) 0.2723(2) 0.3232(3) 0.102(4) Uani 1 1 d GU . .
H41A H -0.1617 0.2818 0.3000 0.123 Uiso 1 1 calc R . .
C42 C -0.1264(3) 0.2421(2) 0.3181(2) 0.108(5) Uani 1 1 d GDU . .
H42A H -0.1290 0.2313 0.2916 0.130 Uiso 1 1 calc R . .
C43 C -0.1633(3) 0.32102(15) 0.3660(2) 0.068(4) Uani 1 1 d GU . .
C44 C -0.1378(2) 0.3458(2) 0.3847(2) 0.078(4) Uani 1 1 d GDU . .
C45 C -0.1576(3) 0.37600(17) 0.3895(2) 0.052(3) Uani 1 1 d GDU . .
C46 C -0.2028(3) 0.38146(15) 0.3755(2) 0.060(4) Uani 1 1 d GDU . .
C47 C -0.2282(2) 0.3567(2) 0.3568(2) 0.061(4) Uani 1 1 d GU . .
C48 C -0.2085(3) 0.32647(18) 0.3520(2) 0.073(4) Uani 1 1 d GU . .
H48A H -0.2255 0.3099 0.3395 0.088 Uiso 1 1 calc R . .
C49 C -0.1180(3) 0.40011(15) 0.4539(2) 0.085(4) Uani 1 1 d GDU . .
C50 C -0.0929(3) 0.42511(19) 0.4724(2) 0.098(5) Uani 1 1 d GDU . .
C51 C -0.0806(2) 0.45151(16) 0.4472(3) 0.104(5) Uani 1 1 d GDU . .
H51A H -0.0638 0.4682 0.4596 0.124 Uiso 1 1 calc R . .
C52 C -0.0935(3) 0.45291(16) 0.4034(3) 0.080(4) Uani 1 1 d GDU . .
C53 C -0.1186(3) 0.4279(2) 0.3849(2) 0.081(4) Uani 1 1 d GDU . .
C54 C -0.1309(2) 0.40151(16) 0.4101(3) 0.088(4) Uani 1 1 d GDU . .
C55 C 0.3228(3) -0.0361(3) 0.1972(3) 0.102(5) Uani 1 1 d GU . .
C56 C 0.3331(3) -0.0672(3) 0.1841(2) 0.105(5) Uani 1 1 d GU . .
H56A H 0.3174 -0.0764 0.1607 0.126 Uiso 1 1 calc R . .
C57 C 0.3670(3) -0.08462(18) 0.2062(3) 0.113(5) Uani 1 1 d GDU . .
H57A H 0.3739 -0.1055 0.1975 0.136 Uiso 1 1 calc R . .
C58 C 0.3904(3) -0.0709(2) 0.2412(3) 0.125(6) Uani 1 1 d GDU . .
C59 C 0.3801(3) -0.0398(2) 0.2542(3) 0.141(7) Uani 1 1 d GDU . .
H59A H 0.3958 -0.0306 0.2777 0.169 Uiso 1 1 calc R . .
C60 C 0.3462(4) -0.02235(17) 0.2322(3) 0.117(5) Uani 1 1 d GU . .
H60A H 0.3393 -0.0015 0.2409 0.140 Uiso 1 1 calc R . .
C61 C 0.3210(4) 0.0267(3) -0.0415(3) 0.153(7) Uani 1 1 d GU . .
C62 C 0.3550(5) 0.0082(2) -0.0615(4) 0.189(8) Uani 1 1 d GU . .
H62A H 0.3547 -0.0140 -0.0585 0.226 Uiso 1 1 calc R . .
C63 C 0.3896(4) 0.0229(3) -0.0861(3) 0.174(7) Uani 1 1 d GDU . .
H63A H 0.4124 0.0106 -0.0995 0.209 Uiso 1 1 calc R . .
C64 C 0.3901(3) 0.0561(3) -0.0906(3) 0.141(6) Uani 1 1 d GDU . .
C65 C 0.3560(4) 0.07455(19) -0.0706(4) 0.182(8) Uani 1 1 d GDU . .
H65A H 0.3563 0.0968 -0.0736 0.219 Uiso 1 1 calc R . .
C66 C 0.3215(3) 0.0598(3) -0.0460(3) 0.191(8) Uani 1 1 d GU . .
H66A H 0.2987 0.0722 -0.0326 0.229 Uiso 1 1 calc R . .
C67 C 0.0707(3) 0.2060(2) 0.2133(3) 0.103(5) Uani 1 1 d GDU . .
C68 C 0.0530(2) 0.2071(2) 0.1711(3) 0.136(6) Uani 1 1 d GDU . .
H68A H 0.0254 0.1966 0.1645 0.163 Uiso 1 1 calc R . .
C69 C 0.0765(4) 0.2240(2) 0.1387(2) 0.101(5) Uani 1 1 d GU . .
H69A H 0.0646 0.2247 0.1104 0.121 Uiso 1 1 calc R . .
C70 C 0.1177(3) 0.23967(19) 0.1485(3) 0.089(5) Uani 1 1 d GU . .
C71 C 0.1354(2) 0.23853(18) 0.1908(4) 0.097(5) Uani 1 1 d GU . .
H71A H 0.1630 0.2490 0.1974 0.116 Uiso 1 1 calc R . .
C72 C 0.1119(3) 0.2217(2) 0.2232(2) 0.108(5) Uani 1 1 d GDU . .
H72A H 0.1238 0.2209 0.2515 0.129 Uiso 1 1 calc R . .
C73 C 0.2135(2) 0.2709(2) 0.0814(3) 0.066(4) Uani 1 1 d GU . .
C74 C 0.1896(3) 0.28439(19) 0.0464(3) 0.071(4) Uani 1 1 d GDU . .
C75 C 0.1415(3) 0.28244(18) 0.0448(2) 0.072(4) Uani 1 1 d GDU . .
C76 C 0.1173(2) 0.2670(2) 0.0780(3) 0.082(4) Uani 1 1 d GDU . .
H76A H 0.0851 0.2657 0.0769 0.099 Uiso 1 1 calc R . .
C77 C 0.1412(3) 0.25357(19) 0.1130(2) 0.078(4) Uani 1 1 d GU . .
C78 C 0.1893(3) 0.25552(19) 0.1147(2) 0.080(5) Uani 1 1 d GDU . .
C79 C 0.3572(3) 0.23470(19) 0.0105(3) 0.114(5) Uani 1 1 d GU . .
C80 C 0.3392(2) 0.23021(19) -0.0312(3) 0.103(5) Uani 1 1 d GU . .
H80A H 0.3108 0.2392 -0.0387 0.124 Uiso 1 1 calc R . .
C81 C 0.3637(3) 0.2123(2) -0.0619(2) 0.085(4) Uani 1 1 d GDU . .
H81A H 0.3517 0.2093 -0.0898 0.102 Uiso 1 1 calc R . .
C82 C 0.4063(3) 0.19890(18) -0.0507(3) 0.071(4) Uani 1 1 d GDU . .
C83 C 0.4243(2) 0.2034(2) -0.0090(3) 0.118(5) Uani 1 1 d GDU . .
H83A H 0.4527 0.1944 -0.0015 0.141 Uiso 1 1 calc R . .
C84 C 0.3997(4) 0.2213(2) 0.0216(2) 0.115(5) Uani 1 1 d GU . .
H84A H 0.4118 0.2243 0.0496 0.138 Uiso 1 1 calc R . .
C85 C -0.2776(2) 0.3607(2) 0.3417(3) 0.088(4) Uani 1 1 d GU . .
C86 C -0.3119(3) 0.33910(17) 0.3538(2) 0.107(5) Uani 1 1 d GU . .
H86A H -0.3046 0.3217 0.3715 0.129 Uiso 1 1 calc R . .
C87 C -0.3572(3) 0.34348(18) 0.3394(3) 0.117(5) Uani 1 1 d GDU . .
H87A H -0.3802 0.3290 0.3475 0.140 Uiso 1 1 calc R . .
C88 C -0.3681(2) 0.3695(2) 0.3129(3) 0.084(5) Uani 1 1 d GDU . .
C89 C -0.3338(3) 0.39114(16) 0.3008(2) 0.101(5) Uani 1 1 d GDU . .
H89A H -0.3411 0.4085 0.2830 0.121 Uiso 1 1 calc R . .
C90 C -0.2885(3) 0.38676(19) 0.3152(3) 0.108(5) Uani 1 1 d GU . .
H90A H -0.2655 0.4012 0.3071 0.129 Uiso 1 1 calc R . .
C91 C -0.0441(2) 0.53436(17) 0.3327(3) 0.086(4) Uani 1 1 d GDU . .
C92 C -0.0453(2) 0.5046(2) 0.31227(19) 0.101(5) Uani 1 1 d GDU . .
H92A H -0.0347 0.5025 0.2837 0.121 Uiso 1 1 calc R . .
C93 C -0.0624(3) 0.47801(15) 0.3346(3) 0.098(4) Uani 1 1 d GDU . .
H93A H -0.0631 0.4581 0.3209 0.118 Uiso 1 1 calc R . .
C94 C -0.0782(3) 0.48120(17) 0.3773(3) 0.103(5) Uani 1 1 d GDU . .
C95 C -0.0770(3) 0.5110(2) 0.3977(2) 0.099(5) Uani 1 1 d GDU . .
H95A H -0.0876 0.5131 0.4263 0.119 Uiso 1 1 calc R . .
C96 C -0.0600(3) 0.53755(16) 0.3755(3) 0.095(5) Uani 1 1 d GDU . .
H96A H -0.0592 0.5575 0.3892 0.114 Uiso 1 1 calc R . .
C103 C 0.1164(4) 0.3017(3) 0.0161(4) 0.250(8) Uani 1 1 d GDU . .
C104 C 0.1201(4) 0.2935(3) -0.0278(4) 0.268(8) Uani 1 1 d GDU . .
H10A H 0.1420 0.2785 -0.0367 0.322 Uiso 1 1 calc R . .
C105 C 0.0911(4) 0.3079(3) -0.0585(3) 0.291(8) Uani 1 1 d GDU . .
H10B H 0.0936 0.3024 -0.0879 0.349 Uiso 1 1 calc R . .
C106 C 0.0584(4) 0.3303(3) -0.0452(4) 0.307(8) Uani 1 1 d GDU . .
C107 C 0.0547(4) 0.3385(3) -0.0012(4) 0.322(9) Uani 1 1 d GDU . .
H10G H 0.0329 0.3536 0.0077 0.386 Uiso 1 1 calc R . .
C108 C 0.0837(5) 0.3242(3) 0.0294(3) 0.308(11) Uani 1 1 d GDU . .
H10E H 0.0813 0.3297 0.0588 0.370 Uiso 1 1 calc R . .
C109 C 0.4217(4) -0.0903(2) 0.2664(4) 0.108(6) Uani 1 1 d DU . .
C110 C 0.0943(4) 0.0965(3) 0.2705(4) 0.112(6) Uani 1 1 d DU . .
C111 C 0.0525(4) 0.1814(3) 0.2419(3) 0.087(5) Uani 1 1 d DU . .
C112 C 0.4468(5) 0.3512(3) 0.2343(4) 0.155(7) Uani 1 1 d DU . .
C113 C 0.4315(4) 0.0713(3) -0.1077(5) 0.139(7) Uani 1 1 d DU . .
H11B H 0.4538 0.0696 -0.0836 0.167 Uiso 1 1 calc R . .
C114 C -0.4155(3) 0.3748(3) 0.3003(4) 0.097(5) Uani 1 1 d DU . .
C115 C -0.0275(5) 0.5615(2) 0.3086(3) 0.107(5) Uani 1 1 d DU . .
C116 C -0.0793(4) 0.1980(2) 0.3473(3) 0.075(5) Uani 1 1 d DU . .
C117 C 0.0651(4) -0.0887(3) -0.0930(4) 0.067(4) Uani 1 1 d DU . .
C118 C 0.4360(4) 0.1849(4) -0.0833(4) 0.136(7) Uani 1 1 d DU . .
Zn1 Zn 0.06934(5) 0.14598(3) 0.33102(5) 0.0681(4) Uani 1 1 d U . .
Zn2 Zn -0.01841(5) 0.14795(4) 0.38989(4) 0.0664(5) Uani 1 1 d U . .
Zn3 Zn 0.48446(5) 0.36379(3) 0.32286(5) 0.0684(5) Uani 1 1 d U . .
Zn4 Zn 0.00380(5) 0.08759(3) 0.33133(6) 0.0703(4) Uani 1 1 d U . .
Zn5 Zn 0.52147(6) 0.40753(4) 0.23439(5) 0.0752(5) Uani 1 1 d U . .
Zn6 Zn -0.03095(5) 0.15185(4) 0.28641(5) 0.0686(5) Uani 1 1 d U . .
O1 O 0.0084(3) 0.13477(12) 0.3346(2) 0.074(2) Uani 1 1 d U . .
O1A O 0.3212(4) 0.0280(3) 0.0532(3) 0.120(5) Uani 0.80 1 d PDU . .
O1B O 0.1777(7) -0.0301(8) 0.0633(7) 0.060(12) Uani 0.20 1 d PDU . .
O2 O 0.0660(3) 0.1828(2) 0.2866(3) 0.087(3) Uani 1 1 d DU . .
O2A O 0.1891(4) 0.0357(3) 0.1087(4) 0.031(4) Uani 0.50 1 d PDU . .
O2B O 0.3198(6) -0.0322(5) 0.1027(6) 0.179(10) Uani 0.50 1 d PDU . .
O3 O 0.0048(3) 0.1751(2) 0.2421(2) 0.095(3) Uani 1 1 d DU . .
O3A O 0.2664(3) 0.3079(2) 0.1416(3) 0.092(4) Uani 0.80 1 d PDU . .
O3B O 0.2591(18) 0.2358(12) 0.0165(14) 0.200 Uiso 0.20 1 d PD . .
O4 O 0.4138(3) 0.1766(2) -0.1230(3) 0.111(4) Uani 1 1 d DU . .
O4A O 0.2117(4) 0.2987(3) 0.0113(3) 0.076(5) Uani 0.60 1 d PDU . .
O4B O 0.2120(6) 0.2386(4) 0.1471(5) 0.087(7) Uani 0.40 1 d PDU . .
O5 O 0.4751(3) 0.16664(18) -0.0711(2) 0.079(3) Uani 1 1 d DU . .
O5A O -0.0925(4) 0.3377(4) 0.3957(6) 0.090(7) Uani 0.40 1 d PDU . .
O5B O -0.2272(4) 0.4090(3) 0.3828(4) 0.096(5) Uani 0.60 1 d PDU . .
O6 O 0.4813(4) 0.3748(3) 0.2220(3) 0.161(4) Uani 1 1 d DU . .
O6A O -0.1295(4) 0.4298(3) 0.3406(3) 0.114(5) Uani 0.60 1 d PDU . .
O6B O -0.1327(6) 0.3742(3) 0.4811(4) 0.073(6) Uani 0.40 1 d PDU . .
O7 O 0.4475(3) 0.3426(2) 0.2790(3) 0.101(3) Uani 1 1 d DU . .
O10 O -0.0245(3) 0.59182(18) 0.3296(3) 0.111(3) Uani 1 1 d DU . .
O11 O -0.0095(3) 0.55874(19) 0.2657(2) 0.097(3) Uani 1 1 d DU . .
O12 O -0.0596(3) 0.1853(2) 0.3856(3) 0.115(3) Uani 1 1 d DU . .
O13 O -0.0729(3) 0.18621(18) 0.3042(3) 0.076(3) Uani 1 1 d DU . .
O14 O -0.4512(3) 0.35673(18) 0.3199(3) 0.098(3) Uani 1 1 d DU . .
O15 O -0.4265(3) 0.39776(18) 0.2693(3) 0.082(3) Uani 1 1 d DU . .
O18 O 0.4552(4) 0.0579(3) -0.1436(4) 0.214(6) Uani 1 1 d DU . .
O19 O 0.4266(3) 0.1045(2) -0.1139(3) 0.124(4) Uani 1 1 d DU . .
O20 O 0.0481(4) -0.0761(3) -0.1333(3) 0.149(5) Uani 1 1 d DU . .
O21 O 0.0576(3) -0.1201(2) -0.0769(3) 0.094(3) Uani 1 1 d DU . .
O22 O 0.0513(3) 0.0825(2) 0.2804(3) 0.130(4) Uani 1 1 d DU . .
O23 O 0.1135(3) 0.1202(2) 0.2984(3) 0.130(4) Uani 1 1 d DU . .
O24 O 0.4595(2) -0.07286(19) 0.2840(2) 0.072(3) Uani 1 1 d DU . .
O25 O 0.4290(3) -0.12252(19) 0.2553(2) 0.070(3) Uani 1 1 d DU . .
C120 C 0.0363(5) 0.3471(3) -0.0795(4) 0.319(9) Uani 1 1 d DU . .
O29 O 0.0394(5) 0.3456(3) -0.1240(4) 0.215(5) Uani 1 1 d DU . .
O28 O 0.0014 0.3709 -0.0666 0.300 Uiso 1 1 d DU . .
H28A H -0.0095 0.3794 -0.0885 0.450 Uiso 1 1 calc R . .
C100 C -0.0409(7) 0.4289(6) 0.6029(5) 0.411(15) Uiso 1 1 d DU . .
C97 C -0.0758(5) 0.4243(3) 0.5158(3) 0.161(7) Uiso 1 1 d D . .
C98 C -0.1052(7) 0.4138(4) 0.5498(5) 0.330(14) Uiso 1 1 d D . .
H98A H -0.1349 0.4059 0.5448 0.395 Uiso 1 1 calc R . .
C99 C -0.0855(8) 0.4164(5) 0.5923(8) 0.46(2) Uiso 1 1 d D . .
H99A H -0.1036 0.4092 0.6156 0.551 Uiso 1 1 calc R . .
C101 C -0.0091(9) 0.4397(7) 0.5701(6) 0.54(3) Uiso 1 1 d D . .
H10C H 0.0202 0.4483 0.5750 0.652 Uiso 1 1 calc R . .
C102 C -0.0305(6) 0.4351(6) 0.5282(8) 0.389(17) Uiso 1 1 d D . .
H10F H -0.0113 0.4400 0.5047 0.467 Uiso 1 1 calc R . .
O26 O -0.0543(4) 0.4160(3) 0.6812(3) 0.183(5) Uani 1 1 d DU . .
C119 C -0.0263(5) 0.4258(3) 0.6478(5) 0.225(8) Uani 1 1 d DU . .
O27 O 0.0207(5) 0.4343(4) 0.6561(5) 0.300 Uiso 1 1 d DU . .
H27B H 0.0317 0.4220 0.6743 0.450 Uiso 1 1 calc R . .

loop_
_atom_site_aniso_label
_atom_site_aniso_U_11
_atom_site_aniso_U_22
_atom_site_aniso_U_33
_atom_site_aniso_U_23
_atom_site_aniso_U_13
_atom_site_aniso_U_12
C1 0.117(9) 0.120(9) 0.119(9) -0.016(7) 0.007(8) 0.022(8)
C2 0.192(11) 0.190(10) 0.195(11) -0.019(8) 0.008(8) 0.007(9)
C3 0.182(10) 0.195(10) 0.200(10) -0.018(9) -0.005(8) 0.004(8)
C4 0.150(10) 0.163(10) 0.152(10) -0.009(8) 0.012(8) 0.002(8)
C5 0.181(11) 0.160(10) 0.172(10) -0.006(8) 0.002(8) -0.001(8)
C6 0.121(9) 0.143(9) 0.136(9) -0.005(8) 0.006(8) 0.005(8)
C7 0.112(9) 0.099(8) 0.106(9) -0.011(7) 0.004(8) 0.007(7)
C8 0.093(8) 0.090(8) 0.077(8) 0.007(7) 0.004(7) 0.003(7)
C9 0.085(8) 0.083(8) 0.072(7) -0.002(7) 0.001(7) -0.004(7)
C10 0.079(8) 0.082(8) 0.082(8) -0.009(7) 0.004(7) 0.015(7)
C11 0.106(9) 0.115(9) 0.130(9) 0.003(8) 0.006(8) 0.015(7)
C12 0.128(9) 0.119(9) 0.114(8) 0.004(8) 0.001(8) 0.002(8)
C13 0.063(8) 0.071(7) 0.062(7) 0.002(6) -0.005(6) 0.009(6)
C14 0.067(8) 0.087(8) 0.075(8) -0.002(7) -0.006(7) -0.016(7)
C15 0.085(8) 0.103(8) 0.087(8) 0.009(7) 0.009(7) -0.020(7)
C16 0.097(8) 0.099(8) 0.083(8) 0.006(7) 0.005(7) -0.034(7)
C17 0.099(9) 0.108(9) 0.098(8) 0.002(7) -0.009(7) -0.001(7)
C18 0.077(8) 0.071(8) 0.076(8) -0.003(7) 0.002(7) -0.016(7)
C19 0.115(9) 0.096(9) 0.119(9) 0.003(7) 0.005(7) -0.028(7)
C20 0.126(9) 0.120(9) 0.117(9) 0.007(8) -0.022(8) -0.001(7)
C21 0.132(9) 0.112(9) 0.111(9) 0.013(7) 0.006(7) -0.013(7)
C22 0.100(9) 0.101(9) 0.091(8) -0.013(7) -0.012(7) -0.003(7)
C23 0.108(9) 0.103(8) 0.109(8) 0.004(7) 0.006(7) -0.011(7)
C24 0.123(9) 0.129(9) 0.115(9) -0.002(8) -0.009(7) -0.006(8)
C25 0.098(8) 0.095(8) 0.097(8) -0.032(7) -0.023(7) -0.017(7)
C26 0.162(10) 0.149(9) 0.146(9) -0.009(8) 0.015(8) -0.008(8)
C27 0.126(9) 0.140(9) 0.134(9) -0.013(8) -0.011(8) -0.002(8)
C28 0.113(9) 0.106(8) 0.088(8) 0.003(7) 0.018(7) 0.003(7)
C29 0.103(8) 0.093(8) 0.102(8) -0.004(7) -0.011(7) -0.005(7)
C30 0.104(9) 0.101(8) 0.107(8) 0.010(7) 0.019(7) 0.001(7)
C31 0.085(8) 0.087(8) 0.067(7) -0.003(7) -0.008(7) -0.007(7)
C32 0.105(8) 0.096(8) 0.096(8) 0.003(7) -0.010(7) 0.004(7)
C33 0.091(8) 0.096(8) 0.079(8) -0.019(7) 0.008(7) 0.011(7)
C34 0.085(8) 0.093(8) 0.084(8) 0.002(7) 0.004(7) 0.006(7)
C35 0.077(8) 0.085(7) 0.061(7) 0.013(7) 0.000(7) -0.002(7)
C36 0.074(8) 0.081(8) 0.073(7) 0.011(7) -0.008(7) -0.012(7)
C37 0.084(8) 0.066(7) 0.092(8) 0.000(7) -0.006(7) 0.018(6)
C38 0.097(8) 0.082(8) 0.099(8) 0.003(7) 0.003(7) 0.015(7)
C39 0.103(8) 0.107(8) 0.087(8) 0.000(7) -0.005(7) 0.002(7)
C40 0.101(8) 0.107(8) 0.113(8) -0.008(7) 0.008(7) -0.006(7)
C41 0.101(8) 0.107(8) 0.100(8) -0.002(7) -0.010(7) 0.015(7)
C42 0.109(8) 0.098(8) 0.117(9) -0.003(7) 0.008(7) 0.004(7)
C43 0.066(7) 0.069(7) 0.070(7) 0.009(6) -0.011(6) 0.003(6)
C44 0.082(8) 0.080(7) 0.073(7) 0.012(7) 0.007(7) 0.009(7)
C45 0.044(7) 0.057(7) 0.054(6) -0.001(6) 0.000(6) -0.009(6)
C46 0.061(7) 0.062(7) 0.058(7) 0.005(6) 0.005(6) -0.001(6)
C47 0.048(7) 0.075(7) 0.061(7) 0.006(6) -0.004(5) -0.005(6)
C48 0.075(7) 0.074(7) 0.071(7) 0.006(6) 0.006(6) 0.006(6)
C49 0.077(8) 0.089(8) 0.090(8) -0.009(7) -0.005(7) 0.008(6)
C50 0.099(8) 0.103(8) 0.091(8) 0.008(7) -0.002(7) -0.002(7)
C51 0.098(8) 0.112(8) 0.101(8) 0.000(7) -0.007(7) -0.012(7)
C52 0.078(8) 0.089(8) 0.073(7) 0.013(7) 0.000(6) 0.000(6)
C53 0.081(8) 0.086(8) 0.077(7) -0.002(7) -0.008(7) 0.000(6)
C54 0.087(8) 0.088(8) 0.087(8) 0.012(7) 0.008(7) 0.001(7)
C55 0.101(9) 0.100(9) 0.105(8) -0.001(7) -0.011(7) 0.013(7)
C56 0.103(9) 0.104(9) 0.108(8) -0.002(7) -0.019(7) -0.006(7)
C57 0.113(9) 0.109(9) 0.117(9) -0.012(7) -0.010(7) 0.003(7)
C58 0.121(9) 0.124(9) 0.130(9) -0.004(8) -0.006(8) 0.002(8)
C59 0.141(10) 0.144(10) 0.139(9) -0.007(8) 0.004(8) 0.003(8)
C60 0.120(9) 0.124(9) 0.106(8) -0.002(7) -0.009(8) 0.005(7)
C61 0.164(10) 0.148(10) 0.146(9) 0.014(8) -0.011(8) -0.017(8)
C62 0.182(11) 0.192(10) 0.191(10) 0.007(8) 0.009(8) -0.001(8)
C63 0.181(10) 0.163(10) 0.179(10) 0.019(8) 0.001(8) -0.010(8)
C64 0.130(9) 0.162(10) 0.131(9) 0.002(8) 0.015(8) -0.004(8)
C65 0.188(11) 0.183(10) 0.176(10) 0.026(8) -0.003(8) -0.014(8)
C66 0.184(11) 0.205(11) 0.183(10) -0.011(9) 0.007(8) 0.003(9)
C67 0.114(9) 0.105(8) 0.091(8) 0.026(7) 0.029(7) -0.001(7)
C68 0.132(9) 0.137(9) 0.138(9) -0.005(8) -0.023(8) -0.006(8)
C69 0.105(9) 0.110(8) 0.088(8) 0.029(7) 0.008(7) -0.005(7)
C70 0.092(8) 0.087(8) 0.087(8) -0.004(7) 0.004(7) -0.014(7)
C71 0.095(8) 0.095(8) 0.101(8) 0.017(7) 0.014(7) -0.002(7)
C72 0.094(8) 0.111(8) 0.118(9) 0.007(7) -0.003(7) -0.017(7)
C73 0.064(8) 0.075(8) 0.058(7) 0.003(6) -0.012(7) -0.003(7)
C74 0.064(8) 0.075(8) 0.074(7) 0.008(7) 0.003(7) 0.001(7)
C75 0.074(8) 0.073(7) 0.068(7) -0.004(6) -0.016(7) -0.006(7)
C76 0.078(8) 0.094(8) 0.075(7) 0.010(7) 0.014(7) -0.012(7)
C77 0.083(8) 0.077(8) 0.075(7) 0.015(7) 0.008(7) -0.007(7)
C78 0.068(8) 0.088(8) 0.084(8) 0.015(7) 0.019(7) -0.021(7)
C79 0.107(9) 0.116(9) 0.119(9) 0.008(8) -0.012(8) 0.018(7)
C80 0.108(8) 0.106(8) 0.097(8) -0.009(7) -0.003(7) 0.007(7)
C81 0.085(8) 0.086(8) 0.083(8) -0.024(7) 0.001(7) 0.016(7)
C82 0.085(8) 0.077(7) 0.052(7) -0.027(6) 0.021(6) 0.008(7)
C83 0.107(9) 0.126(9) 0.121(9) 0.001(8) -0.005(8) -0.003(7)
C84 0.118(9) 0.126(9) 0.100(8) -0.012(7) 0.009(7) -0.007(8)
C85 0.089(8) 0.079(7) 0.096(8) 0.000(7) -0.003(7) -0.014(6)
C86 0.106(8) 0.099(8) 0.118(9) 0.007(7) -0.006(7) 0.012(7)
C87 0.113(8) 0.120(8) 0.118(8) 0.011(8) 0.005(8) -0.006(7)
C88 0.070(8) 0.097(8) 0.085(8) 0.004(6) -0.024(6) -0.003(7)
C89 0.099(8) 0.105(8) 0.099(8) 0.021(7) -0.005(7) -0.006(7)
C90 0.102(8) 0.111(8) 0.109(9) 0.008(7) 0.003(7) -0.005(7)
C91 0.089(7) 0.083(7) 0.086(7) 0.029(8) 0.012(7) -0.003(6)
C92 0.112(8) 0.103(8) 0.088(8) -0.010(7) -0.003(7) 0.000(7)
C93 0.104(7) 0.094(7) 0.097(8) 0.008(8) -0.015(7) -0.016(6)
C94 0.103(8) 0.104(8) 0.102(8) -0.001(7) -0.007(7) 0.002(7)
C95 0.108(8) 0.095(8) 0.095(8) 0.000(7) 0.014(7) 0.003(7)
C96 0.099(8) 0.096(8) 0.090(8) -0.012(7) 0.000(7) 0.007(7)
C103 0.241(12) 0.245(12) 0.263(10) -0.002(9) 0.018(9) 0.011(9)
C104 0.268(11) 0.269(11) 0.268(11) -0.001(8) -0.016(8) 0.009(8)
C105 0.291(11) 0.292(12) 0.290(10) 0.017(8) -0.016(8) 0.017(8)
C106 0.316(11) 0.309(11) 0.294(9) 0.032(8) -0.028(8) 0.039(8)
C107 0.332(13) 0.320(12) 0.313(11) 0.001(9) 0.000(9) 0.003(9)
C108 0.307(14) 0.310(13) 0.307(13) 0.010(9) -0.009(9) -0.006(9)
C109 0.125(10) 0.110(9) 0.089(9) 0.017(8) -0.005(8) -0.004(8)
C110 0.122(10) 0.116(9) 0.097(9) -0.020(8) -0.004(8) -0.006(8)
C111 0.106(9) 0.062(8) 0.093(9) 0.002(7) 0.004(8) -0.008(7)
C112 0.145(11) 0.149(11) 0.170(11) 0.015(9) 0.007(9) 0.017(8)
C113 0.145(10) 0.130(10) 0.143(10) 0.013(9) -0.026(9) 0.003(8)
C114 0.095(9) 0.091(9) 0.105(9) -0.024(7) -0.005(8) 0.001(8)
C115 0.094(9) 0.111(9) 0.115(9) 0.008(8) -0.006(8) 0.018(8)
C116 0.061(8) 0.086(8) 0.080(8) 0.001(7) -0.011(7) -0.016(7)
C117 0.056(8) 0.064(8) 0.080(8) -0.020(7) 0.030(7) -0.011(7)
C118 0.155(11) 0.122(10) 0.129(10) 0.021(8) 0.000(9) 0.007(8)
Zn1 0.0657(11) 0.0866(11) 0.0519(9) -0.0031(12) 0.0020(11) -0.0049(9)
Zn2 0.0713(12) 0.0726(12) 0.0555(10) -0.0011(10) 0.0013(10) -0.0044(11)
Zn3 0.0761(12) 0.0812(11) 0.0480(10) 0.0047(9) 0.0033(11) -0.0013(9)
Zn4 0.0658(11) 0.0748(9) 0.0702(10) 0.0034(12) -0.0049(11) 0.0046(9)
Zn5 0.0817(13) 0.0944(12) 0.0493(9) 0.0018(10) 0.0067(11) 0.0025(11)
Zn6 0.0648(12) 0.0806(13) 0.0603(10) -0.0031(10) -0.0011(10) -0.0020(10)
O1 0.157(6) 0.046(4) 0.018(4) 0.015(5) -0.011(5) 0.035(4)
O1A 0.126(9) 0.128(8) 0.106(7) -0.009(7) 0.001(7) -0.024(7)
O1B 0.064(15) 0.055(15) 0.061(14) -0.014(9) -0.001(9) -0.004(9)
O2 0.068(6) 0.102(6) 0.092(6) 0.019(6) 0.015(5) -0.024(5)
O2A 0.030(7) 0.044(8) 0.019(7) 0.004(6) 0.001(6) 0.009(6)
O2B 0.185(13) 0.175(13) 0.178(13) 0.006(9) -0.008(9) 0.001(9)
O3 0.118(7) 0.106(6) 0.060(5) 0.020(5) 0.019(5) 0.006(6)
O3A 0.101(8) 0.095(7) 0.081(7) -0.003(6) 0.007(6) 0.007(6)
O4 0.125(7) 0.101(6) 0.108(7) 0.003(6) 0.021(6) -0.005(6)
O4A 0.069(8) 0.090(8) 0.069(7) -0.008(7) 0.002(7) 0.007(7)
O4B 0.075(10) 0.094(10) 0.092(10) 0.005(8) -0.014(8) -0.010(8)
O5 0.090(6) 0.086(6) 0.062(5) -0.009(4) 0.010(5) 0.023(5)
O5A 0.094(10) 0.095(10) 0.081(10) -0.003(8) -0.001(8) -0.004(8)
O5B 0.089(8) 0.095(8) 0.103(8) 0.011(7) -0.020(7) -0.003(7)
O6 0.144(8) 0.200(8) 0.138(7) 0.022(7) 0.019(6) 0.038(7)
O6A 0.113(8) 0.117(8) 0.111(8) 0.006(8) -0.002(8) -0.008(7)
O6B 0.081(10) 0.070(9) 0.067(9) 0.010(8) 0.001(8) -0.011(8)
O7 0.112(7) 0.102(6) 0.091(6) -0.026(5) 0.019(6) -0.010(5)
O10 0.150(7) 0.102(6) 0.083(5) -0.019(6) 0.008(7) -0.004(5)
O11 0.100(6) 0.105(6) 0.085(5) 0.003(5) -0.034(5) -0.027(5)
O12 0.097(7) 0.124(7) 0.125(7) 0.009(6) 0.017(6) 0.000(6)
O13 0.066(6) 0.062(5) 0.100(6) 0.029(5) -0.017(5) 0.017(4)
O14 0.104(6) 0.079(5) 0.110(7) 0.021(5) -0.002(6) 0.008(5)
O15 0.068(6) 0.089(6) 0.090(6) 0.008(5) 0.012(5) 0.009(5)
O18 0.217(10) 0.233(9) 0.193(9) 0.001(7) 0.005(7) 0.011(8)
O19 0.145(7) 0.140(7) 0.088(6) 0.016(6) 0.032(6) -0.017(6)
O20 0.153(8) 0.147(8) 0.149(8) -0.009(6) 0.006(7) -0.016(6)
O21 0.079(6) 0.129(7) 0.075(6) -0.001(6) -0.002(5) -0.017(6)
O22 0.112(7) 0.164(8) 0.115(7) -0.058(6) 0.002(6) 0.025(6)
O23 0.115(7) 0.130(7) 0.145(7) 0.004(6) 0.008(6) 0.010(6)
O24 0.039(5) 0.104(6) 0.073(5) 0.040(5) -0.011(5) 0.029(4)
O25 0.061(5) 0.093(6) 0.057(5) 0.015(5) -0.022(4) 0.027(5)
C120 0.330(12) 0.332(12) 0.293(10) -0.011(9) 0.009(9) 0.064(9)
O29 0.214(9) 0.217(9) 0.213(8) -0.012(7) 0.023(7) 0.009(7)
O26 0.197(8) 0.212(8) 0.141(7) 0.013(7) -0.036(7) -0.001(7)
C119 0.208(11) 0.241(11) 0.225(11) 0.027(9) 0.006(8) -0.011(9)

loop_
_atom_type_symbol
_atom_type_description
_atom_type_scat_dispersion_real
_atom_type_scat_dispersion_imag
_atom_type_scat_source
C C 0.0033 0.0016 'International Tables Vol C Tables 4.2.6.8 and 6.1.1.4'
H H 0.0000 0.0000 'International Tables Vol C Tables 4.2.6.8 and 6.1.1.4'
O O 0.0106 0.0060 'International Tables Vol C Tables 4.2.6.8 and 6.1.1.4'
Zn Zn 0.2839 1.4301 'International Tables Vol C Tables 4.2.6.8 and 6.1.1.4'

loop_
_geom_angle_atom_site_label_1
_geom_angle_atom_site_label_2
_geom_angle_atom_site_label_3
_geom_angle
_geom_angle_site_symmetry_1
_geom_angle_site_symmetry_3
_geom_angle_publ_flag
C2 C1 C6 120.0 . . ?
C2 C1 C110 121.1(8) . . ?
C6 C1 C110 118.6(8) . . ?
C3 C2 C1 120.0 . . ?
C2 C3 C4 120.0 . . ?
C5 C4 C3 120.0 . . ?
C5 C4 C7 115.8(11) . . ?
C3 C4 C7 123.5(11) . . ?
C4 C5 C6 120.0 . . ?
C5 C6 C1 120.0 . . ?
C8 C7 C12 120.0 . . ?
C8 C7 C4 123.8(10) . . ?
C12 C7 C4 116.1(10) . . ?
O2A C8 C7 123.9(10) . . ?
O2A C8 C9 116.1(10) . . ?
C7 C8 C9 120.0 . . ?
C10 C9 C8 120.0 . . ?
C10 C9 C13 115.1(9) . . ?
C8 C9 C13 124.9(9) . . ?
C9 C10 C11 120.0 . . ?
C9 C10 O2B 117.8(9) . . ?
C11 C10 O2B 120.3(9) . . ?
C12 C11 C10 120.0 . . ?
C12 C11 C55 117.8(9) . . ?
C10 C11 C55 121.8(9) . . ?
C11 C12 C7 120.0 . . ?
C14 C13 C18 120.0 . . ?
C14 C13 C9 122.7(8) . . ?
C18 C13 C9 117.1(8) . . ?
O1A C14 C13 120.3(10) . . ?
O1A C14 C15 119.5(10) . . ?
C13 C14 C15 120.0 . . ?
C16 C15 C14 120.0 . . ?
C16 C15 C61 117.0(9) . . ?
C14 C15 C61 122.5(8) . . ?
C17 C16 C15 120.0 . . ?
C16 C17 C18 120.0 . . ?
C16 C17 C19 118.2(8) . . ?
C18 C17 C19 121.6(9) . . ?
C17 C18 C13 120.0 . . ?
C17 C18 O1B 120.0(10) . . ?
C13 C18 O1B 119.2(10) . . ?
C20 C19 C24 120.0 . . ?
C20 C19 C17 119.0(9) . . ?
C24 C19 C17 120.8(9) . . ?
C21 C20 C19 120.0 . . ?
C20 C21 C22 120.0 . . ?
C21 C22 C23 120.0 . . ?
C21 C22 C117 121.6(7) . . ?
C23 C22 C117 118.4(7) . . ?
C22 C23 C24 120.0 . . ?
C23 C24 C19 120.0 . . ?
C26 C25 C30 120.0 . . ?
C26 C25 C112 122.9(7) . . ?
C30 C25 C112 117.1(7) . . ?
C27 C26 C25 120.0 . . ?
C26 C27 C28 120.0 . . ?
C29 C28 C27 120.0 . . ?
C29 C28 C31 119.8(9) . . ?
C27 C28 C31 120.2(9) . . ?
C28 C29 C30 120.0 . . ?
C29 C30 C25 120.0 . . ?
C32 C31 C36 120.0 . . ?
C32 C31 C28 116.8(10) . . ?
C36 C31 C28 123.1(10) . . ?
C31 C32 C33 120.0 . . ?
C34 C33 C32 120.0 . . ?
C34 C33 C79 119.9(10) . . ?
C32 C33 C79 120.1(10) . . ?
C33 C34 C35 120.0 . . ?
C33 C34 O3B 118(3) . . ?
C35 C34 O3B 122(3) . . ?
C73 C35 C36 121.2(10) . . ?
C73 C35 C34 118.8(10) . . ?
C36 C35 C34 120.0 . . ?
O3A C36 C35 123.7(11) . . ?
O3A C36 C31 116.2(11) . . ?
C35 C36 C31 120.0 . . ?
C38 C37 C42 120.0 . . ?
C38 C37 C116 118.9(7) . . ?
C42 C37 C116 120.9(7) . . ?
C39 C38 C37 120.0 . . ?
C40 C39 C38 120.0 . . ?
C39 C40 C41 120.0 . . ?
C39 C40 C43 122.6(8) . . ?
C41 C40 C43 117.4(8) . . ?
C40 C41 C42 120.0 . . ?
C41 C42 C37 120.0 . . ?
C44 C43 C48 120.0 . . ?
C44 C43 C40 119.0(7) . . ?
C48 C43 C40 121.0(7) . . ?
C45 C44 C43 120.0 . . ?
C45 C44 O5A 125.3(10) . . ?
C43 C44 O5A 114.6(10) . . ?
C44 C45 C46 120.0 . . ?
C44 C45 C54 119.4(6) . . ?
C46 C45 C54 120.6(6) . . ?
O5B C46 C47 114.8(8) . . ?
O5B C46 C45 124.8(8) . . ?
C47 C46 C45 120.0 . . ?
C46 C47 C48 120.0 . . ?
C46 C47 C85 122.8(7) . . ?
C48 C47 C85 117.2(7) . . ?
C47 C48 C43 120.0 . . ?
C50 C49 C54 120.0 . . ?
C50 C49 O6B 118.9(7) . . ?
C54 C49 O6B 121.0(7) . . ?
C51 C50 C49 120.0 . . ?
C51 C50 C97 116.9(7) . . ?
C49 C50 C97 123.0(7) . . ?
C50 C51 C52 120.0 . . ?
C51 C52 C53 120.0 . . ?
C51 C52 C94 118.0(6) . . ?
C53 C52 C94 122.0(6) . . ?
C54 C53 C52 120.0 . . ?
C54 C53 O6A 121.9(8) . . ?
C52 C53 O6A 118.1(8) . . ?
C53 C54 C49 120.0 . . ?
C53 C54 C45 118.2(6) . . ?
C49 C54 C45 121.8(6) . . ?
C56 C55 C60 120.0 . . ?
C56 C55 C11 117.7(9) . . ?
C60 C55 C11 122.3(9) . . ?
C57 C56 C55 120.0 . . ?
C56 C57 C58 120.0 . . ?
C59 C58 C57 120.0 . . ?
C59 C58 C109 120.5(8) . . ?
C57 C58 C109 119.2(7) . . ?
C58 C59 C60 120.0 . . ?
C59 C60 C55 120.0 . . ?
C62 C61 C66 120.0 . . ?
C62 C61 C15 125.1(11) . . ?
C66 C61 C15 114.9(11) . . ?
C61 C62 C63 120.0 . . ?
C64 C63 C62 120.0 . . ?
C63 C64 C65 120.0 . . ?
C63 C64 C113 118.7(8) . . ?
C65 C64 C113 119.9(8) . . ?
C66 C65 C64 120.0 . . ?
C65 C66 C61 120.0 . . ?
C68 C67 C72 120.0 . . ?
C68 C67 C111 116.9(7) . . ?
C72 C67 C111 120.9(7) . . ?
C67 C68 C69 120.0 . . ?
C70 C69 C68 120.0 . . ?
C69 C70 C71 120.0 . . ?
C69 C70 C77 116.1(9) . . ?
C71 C70 C77 123.6(9) . . ?
C72 C71 C70 120.0 . . ?
C71 C72 C67 120.0 . . ?
C35 C73 C74 118.5(9) . . ?
C35 C73 C78 121.4(8) . . ?
C74 C73 C78 120.0 . . ?
O4A C74 C75 117.2(9) . . ?
O4A C74 C73 122.8(9) . . ?
C75 C74 C73 120.0 . . ?
C74 C75 C76 120.0 . . ?
C74 C75 C103 120.5(8) . . ?
C76 C75 C103 117.9(7) . . ?
C77 C76 C75 120.0 . . ?
C76 C77 C78 120.0 . . ?
C76 C77 C70 121.3(9) . . ?
C78 C77 C70 118.5(9) . . ?
O4B C78 C77 117.9(11) . . ?
O4B C78 C73 121.6(11) . . ?
C77 C78 C73 120.0 . . ?
C80 C79 C84 120.0 . . ?
C80 C79 C33 123.1(9) . . ?
C84 C79 C33 116.9(9) . . ?
C79 C80 C81 120.0 . . ?
C82 C81 C80 120.0 . . ?
C81 C82 C83 120.0 . . ?
C81 C82 C118 121.4(7) . . ?
C83 C82 C118 117.8(7) . . ?
C84 C83 C82 120.0 . . ?
C83 C84 C79 120.0 . . ?
C86 C85 C90 120.0 . . ?
C86 C85 C47 121.3(8) . . ?
C90 C85 C47 118.7(8) . . ?
C87 C86 C85 120.0 . . ?
C86 C87 C88 120.0 . . ?
C87 C88 C89 120.0 . . ?
C87 C88 C114 119.4(7) . . ?
C89 C88 C114 120.5(7) . . ?
C90 C89 C88 120.0 . . ?
C89 C90 C85 120.0 . . ?
C92 C91 C96 120.0 . . ?
C92 C91 C115 118.8(6) . . ?
C96 C91 C115 121.2(6) . . ?
C91 C92 C93 120.0 . . ?
C94 C93 C92 120.0 . . ?
C95 C94 C93 120.0 . . ?
C95 C94 C52 118.2(6) . . ?
C93 C94 C52 121.6(6) . . ?
C94 C95 C96 120.0 . . ?
C95 C96 C91 120.0 . . ?
C104 C103 C108 120.0 . . ?
C104 C103 C75 115.3(9) . . ?
C108 C103 C75 123.9(9) . . ?
C105 C104 C103 120.0 . . ?
C104 C105 C106 120.0 . . ?
C105 C106 C107 120.0 . . ?
C105 C106 C120 115.0(9) . . ?
C107 C106 C120 124.2(9) . . ?
C108 C107 C106 120.0 . . ?
C107 C108 C103 120.0 . . ?
O25 C109 O24 118.0(9) . . ?
O25 C109 C58 120.3(8) . . ?
O24 C109 C58 113.4(8) . . ?
O22 C110 O23 120.5(10) . . ?
O22 C110 C1 119.0(9) . . ?
O23 C110 C1 114.2(9) . . ?
O3 C111 O2 105.9(9) . . ?
O3 C111 C67 119.6(9) . . ?
O2 C111 C67 116.8(8) . . ?
O7 C112 C25 124.8(9) . . ?
O7 C112 O6 114.4(9) . . ?
C25 C112 O6 120.1(9) . . ?
O19 C113 O18 109.5(11) . . ?
O19 C113 C64 113.4(9) . . ?
O18 C113 C64 120.4(11) . . ?
O15 C114 O14 119.5(8) . . ?
O15 C114 C88 120.5(8) . . ?
O14 C114 C88 120.0(8) . . ?
O11 C115 O10 117.9(8) . . ?
O11 C115 C91 122.3(8) . . ?
O10 C115 C91 119.4(8) . . ?
O12 C116 O13 126.2(8) . . ?
O12 C116 C37 115.1(8) . . ?
O13 C116 C37 118.2(8) . . ?
O21 C117 O20 126.0(9) . . ?
O21 C117 C22 115.3(8) . . ?
O20 C117 C22 116.3(8) . . ?
O5 C118 O4 117.3(10) . . ?
O5 C118 C82 120.8(9) . . ?
O4 C118 C82 114.9(8) . . ?
O1 Zn1 O23 121.5(4) . . ?
O1 Zn1 O4 111.3(4) . 4 ?
O23 Zn1 O4 124.5(4) . 4 ?
O1 Zn1 O2 100.7(3) . . ?
O23 Zn1 O2 96.0(4) . . ?
O4 Zn1 O2 90.0(3) 4 . ?
O1 Zn1 O19 79.7(3) . 4 ?
O23 Zn1 O19 86.0(4) . 4 ?
O4 Zn1 O19 87.4(4) 4 4 ?
O2 Zn1 O19 177.3(3) . 4 ?
O1 Zn1 Zn4 37.41(16) . . ?
O23 Zn1 Zn4 88.1(3) . . ?
O4 Zn1 Zn4 131.6(3) 4 . ?
O2 Zn1 Zn4 124.3(2) . . ?
O19 Zn1 Zn4 57.5(2) 4 . ?
O1 Zn1 Zn2 35.5(2) . . ?
O23 Zn1 Zn2 147.9(3) . . ?
O4 Zn1 Zn2 76.7(3) 4 . ?
O2 Zn1 Zn2 109.0(2) . . ?
O19 Zn1 Zn2 69.8(2) 4 . ?
Zn4 Zn1 Zn2 61.29(5) . . ?
O5 Zn2 O21 107.8(3) 4 2 ?
O5 Zn2 O1 113.8(3) 4 . ?
O21 Zn2 O1 121.8(3) 2 . ?
O5 Zn2 O12 96.6(4) 4 . ?
O21 Zn2 O12 99.1(4) 2 . ?
O1 Zn2 O12 114.1(3) . . ?
O5 Zn2 Zn1 80.7(3) 4 . ?
O21 Zn2 Zn1 140.7(3) 2 . ?
O1 Zn2 Zn1 33.1(2) . . ?
O12 Zn2 Zn1 118.4(3) . . ?
O5 Zn2 Zn4 123.5(3) 4 . ?
O21 Zn2 Zn4 86.4(3) 2 . ?
O1 Zn2 Zn4 36.66(17) . . ?
O12 Zn2 Zn4 135.9(3) . . ?
Zn1 Zn2 Zn4 58.98(4) . . ?
O10 Zn3 O14 107.2(4) 3_565 1_655 ?
O10 Zn3 O29 104.3(5) 3_565 4 ?
O14 Zn3 O29 109.4(5) 1_655 4 ?
O10 Zn3 O7 116.8(4) 3_565 . ?
O14 Zn3 O7 116.1(4) 1_655 . ?
O29 Zn3 O7 102.1(4) 4 . ?
O18 Zn4 O20 95.6(5) 4 2 ?
O18 Zn4 O1 126.4(4) 4 . ?
O20 Zn4 O1 105.9(4) 2 . ?
O18 Zn4 O24 119.4(4) 4 3_455 ?
O20 Zn4 O24 80.5(3) 2 3_455 ?
O1 Zn4 O24 112.4(3) . 3_455 ?
O18 Zn4 O22 79.9(4) 4 . ?
O20 Zn4 O22 155.9(4) 2 . ?
O1 Zn4 O22 95.5(4) . . ?
O24 Zn4 O22 81.3(3) 3_455 . ?
O18 Zn4 Zn1 97.8(4) 4 . ?
O20 Zn4 Zn1 132.9(3) 2 . ?
O1 Zn4 Zn1 34.1(2) . . ?
O24 Zn4 Zn1 128.6(2) 3_455 . ?
O22 Zn4 Zn1 71.1(3) . . ?
O18 Zn4 Zn2 115.0(4) 4 . ?
O20 Zn4 Zn2 73.7(3) 2 . ?
O1 Zn4 Zn2 35.9(2) . . ?
O24 Zn4 Zn2 121.3(2) 3_455 . ?
O22 Zn4 Zn2 129.7(3) . . ?
Zn1 Zn4 Zn2 59.73(5) . . ?
O6 Zn5 O15 117.3(4) . 1_655 ?
O6 Zn5 O26 106.0(5) . 4_554 ?
O15 Zn5 O26 97.3(4) 1_655 4_554 ?
O6 Zn5 O11 110.8(4) . 3_565 ?
O15 Zn5 O11 104.3(3) 1_655 3_565 ?
O26 Zn5 O11 121.2(4) 4_554 3_565 ?
O25 Zn6 O13 103.4(3) 3_455 . ?
O25 Zn6 O3 106.7(3) 3_455 . ?
O13 Zn6 O3 98.9(3) . . ?
O25 Zn6 O1 118.5(3) 3_455 . ?
O13 Zn6 O1 114.2(3) . . ?
O3 Zn6 O1 112.9(3) . . ?
Zn1 O1 Zn2 111.4(3) . . ?
Zn1 O1 Zn4 108.5(3) . . ?
Zn2 O1 Zn4 107.5(3) . . ?
Zn1 O1 Zn6 114.4(3) . . ?
Zn2 O1 Zn6 108.4(3) . . ?
Zn4 O1 Zn6 106.3(3) . . ?
C111 O2 Zn1 128.2(7) . . ?
C111 O3 Zn6 127.8(7) . . ?
C118 O4 Zn1 131.4(7) . 4_554 ?
C118 O5 Zn2 125.5(6) . 4_554 ?
C112 O6 Zn5 152.7(8) . . ?
C112 O7 Zn3 124.3(7) . . ?
C115 O10 Zn3 146.7(7) . 3_465 ?
C115 O11 Zn5 124.9(6) . 3_465 ?
C116 O12 Zn2 126.8(7) . . ?
C116 O13 Zn6 126.4(6) . . ?
C114 O14 Zn3 131.1(6) . 1_455 ?
C114 O15 Zn5 136.0(7) . 1_455 ?
C113 O18 Zn4 111.3(9) . 4_554 ?
C113 O19 Zn1 142.6(9) . 4_554 ?
C117 O20 Zn4 131.9(8) . 2_554 ?
C117 O21 Zn2 117.8(6) . 2_554 ?
C110 O22 Zn4 134.3(8) . . ?
C110 O23 Zn1 115.9(7) . . ?
C109 O24 Zn4 126.9(6) . 3 ?
C109 O25 Zn6 125.3(6) . 3 ?
O29 C120 C106 133.4(10) . . ?
O29 C120 O28 110.2(9) . . ?
C106 C120 O28 116.3(8) . . ?
C120 O29 Zn3 143.3(10) . 4_554 ?
C99 C100 C101 122.3(17) . . ?
C99 C100 C119 116.6(13) . . ?
C101 C100 C119 120.5(13) . . ?
C98 C97 C50 119.3(12) . . ?
C98 C97 C102 116.7(16) . . ?
C50 C97 C102 123.9(13) . . ?
C97 C98 C99 114(2) . . ?
C100 C99 C98 126(2) . . ?
C100 C101 C102 108(2) . . ?
C97 C102 C101 132(2) . . ?
C119 O26 Zn5 113.5(9) . 4 ?
O26 C119 O27 120.2(11) . . ?
O26 C119 C100 124.5(11) . . ?
O27 C119 C100 115.3(10) . . ?

loop_
_geom_bond_atom_site_label_1
_geom_bond_atom_site_label_2
_geom_bond_distance
_geom_bond_site_symmetry_2
_geom_bond_publ_flag
C1 C2 1.3900 . ?
C1 C6 1.3900 . ?
C1 C110 1.440(8) . ?
C2 C3 1.3900 . ?
C3 C4 1.3900 . ?
C4 C5 1.3900 . ?
C4 C7 1.489(10) . ?
C5 C6 1.3900 . ?
C7 C8 1.3900 . ?
C7 C12 1.3900 . ?
C8 O2A 1.337(8) . ?
C8 C9 1.3900 . ?
C9 C10 1.3900 . ?
C9 C13 1.496(7) . ?
C10 C11 1.3900 . ?
C10 O2B 1.426(6) . ?
C11 C12 1.3900 . ?
C11 C55 1.468(9) . ?
C13 C14 1.3900 . ?
C13 C18 1.3900 . ?
C14 O1A 1.352(8) . ?
C14 C15 1.3900 . ?
C15 C16 1.3900 . ?
C15 C61 1.548(9) . ?
C16 C17 1.3900 . ?
C17 C18 1.3900 . ?
C17 C19 1.529(9) . ?
C18 O1B 1.423(7) . ?
C19 C20 1.3900 . ?
C19 C24 1.3900 . ?
C20 C21 1.3900 . ?
C21 C22 1.3900 . ?
C22 C23 1.3900 . ?
C22 C117 1.473(7) . ?
C23 C24 1.3900 . ?
C25 C26 1.3900 . ?
C25 C30 1.3900 . ?
C25 C112 1.419(8) . ?
C26 C27 1.3900 . ?
C27 C28 1.3900 . ?
C28 C29 1.3900 . ?
C28 C31 1.450(9) . ?
C29 C30 1.3900 . ?
C31 C32 1.3900 . ?
C31 C36 1.3900 . ?
C32 C33 1.3900 . ?
C33 C34 1.3900 . ?
C33 C79 1.552(9) . ?
C34 C35 1.3900 . ?
C34 O3B 1.421(7) . ?
C35 C73 1.360(8) . ?
C35 C36 1.3900 . ?
C36 O3A 1.346(7) . ?
C37 C38 1.3900 . ?
C37 C42 1.3900 . ?
C37 C116 1.428(7) . ?
C38 C39 1.3900 . ?
C39 C40 1.3900 . ?
C40 C41 1.3900 . ?
C40 C43 1.495(8) . ?
C41 C42 1.3900 . ?
C43 C44 1.3900 . ?
C43 C48 1.3900 . ?
C44 C45 1.3900 . ?
C44 O5A 1.392(9) . ?
C45 C46 1.3900 . ?
C45 C54 1.456(6) . ?
C46 O5B 1.366(8) . ?
C46 C47 1.3900 . ?
C47 C48 1.3900 . ?
C47 C85 1.505(7) . ?
C49 C50 1.3900 . ?
C49 C54 1.3900 . ?
C49 O6B 1.427(6) . ?
C50 C51 1.3900 . ?
C50 C97 1.414(8) . ?
C51 C52 1.3900 . ?
C52 C53 1.3900 . ?
C52 C94 1.490(6) . ?
C53 C54 1.3900 . ?
C53 O6A 1.391(9) . ?
C55 C56 1.3900 . ?
C55 C60 1.3900 . ?
C56 C57 1.3900 . ?
C57 C58 1.3900 . ?
C58 C59 1.3900 . ?
C58 C109 1.436(7) . ?
C59 C60 1.3900 . ?
C61 C62 1.3900 . ?
C61 C66 1.3900 . ?
C62 C63 1.3900 . ?
C63 C64 1.3900 . ?
C64 C65 1.3900 . ?
C64 C113 1.449(8) . ?
C65 C66 1.3900 . ?
C67 C68 1.3900 . ?
C67 C72 1.3900 . ?
C67 C111 1.446(7) . ?
C68 C69 1.3900 . ?
C69 C70 1.3900 . ?
C70 C71 1.3900 . ?
C70 C77 1.406(8) . ?
C71 C72 1.3900 . ?
C73 C74 1.3900 . ?
C73 C78 1.3900 . ?
C74 O4A 1.384(8) . ?
C74 C75 1.3900 . ?
C75 C76 1.3900 . ?
C75 C103 1.390(6) . ?
C76 C77 1.3900 . ?
C77 C78 1.3900 . ?
C78 O4B 1.379(9) . ?
C79 C80 1.3900 . ?
C79 C84 1.3900 . ?
C80 C81 1.3900 . ?
C81 C82 1.3900 . ?
C82 C83 1.3900 . ?
C82 C118 1.438(8) . ?
C83 C84 1.3900 . ?
C85 C86 1.3900 . ?
C85 C90 1.3900 . ?
C86 C87 1.3900 . ?
C87 C88 1.3900 . ?
C88 C89 1.3900 . ?
C88 C114 1.436(7) . ?
C89 C90 1.3900 . ?
C91 C92 1.3900 . ?
C91 C96 1.3900 . ?
C91 C115 1.433(7) . ?
C92 C93 1.3900 . ?
C93 C94 1.3900 . ?
C94 C95 1.3900 . ?
C95 C96 1.3900 . ?
C103 C104 1.3900 . ?
C103 C108 1.3900 . ?
C104 C105 1.3900 . ?
C105 C106 1.3900 . ?
C106 C107 1.3900 . ?
C106 C120 1.414(8) . ?
C107 C108 1.3900 . ?
C109 O25 1.401(8) . ?
C109 O24 1.415(8) . ?
C110 O22 1.405(8) . ?
C110 O23 1.418(8) . ?
C111 O3 1.399(8) . ?
C111 O2 1.420(8) . ?
C112 O7 1.414(8) . ?
C112 O6 1.447(8) . ?
C113 O19 1.403(8) . ?
C113 O18 1.407(9) . ?
C114 O15 1.385(8) . ?
C114 O14 1.408(8) . ?
C115 O11 1.417(8) . ?
C115 O10 1.419(8) . ?
C116 O12 1.405(8) . ?
C116 O13 1.420(7) . ?
C117 O21 1.416(8) . ?
C117 O20 1.426(8) . ?
C118 O5 1.409(8) . ?
C118 O4 1.414(8) . ?
Zn1 O1 1.822(7) . ?
Zn1 O23 1.942(9) . ?
Zn1 O4 1.961(9) 4 ?
Zn1 O2 2.052(8) . ?
Zn1 O19 2.418(9) 4 ?
Zn1 Zn4 3.0817(19) . ?
Zn1 Zn2 3.106(2) . ?
Zn2 O5 1.896(7) 4 ?
Zn2 O21 1.913(8) 2 ?
Zn2 O1 1.938(7) . ?
Zn2 O12 1.963(9) . ?
Zn2 Zn4 3.154(2) . ?
Zn3 O10 1.880(7) 3_565 ?
Zn3 O14 1.881(8) 1_655 ?
Zn3 O29 1.918(12) 4 ?
Zn3 O7 1.926(8) . ?
Zn4 O18 1.876(12) 4 ?
Zn4 O20 1.907(10) 2 ?
Zn4 O1 1.974(5) . ?
Zn4 O24 2.025(7) 3_455 ?
Zn4 O22 2.083(9) . ?
Zn5 O6 1.830(11) . ?
Zn5 O15 1.884(8) 1_655 ?
Zn5 O26 1.913(10) 4_554 ?
Zn5 O11 1.920(8) 3_565 ?
Zn6 O25 1.931(7) 3_455 ?
Zn6 O13 1.952(7) . ?
Zn6 O3 1.958(8) . ?
Zn6 O1 1.990(6) . ?
O4 Zn1 1.961(9) 4_554 ?
O5 Zn2 1.896(7) 4_554 ?
O10 Zn3 1.880(7) 3_465 ?
O11 Zn5 1.920(8) 3_465 ?
O14 Zn3 1.881(8) 1_455 ?
O15 Zn5 1.884(8) 1_455 ?
O18 Zn4 1.876(12) 4_554 ?
O19 Zn1 2.418(9) 4_554 ?
O20 Zn4 1.907(10) 2_554 ?
O21 Zn2 1.913(8) 2_554 ?
O24 Zn4 2.025(7) 3 ?
O25 Zn6 1.931(7) 3 ?
C120 O29 1.365(9) . ?
C120 O28 1.468(9) . ?
O29 Zn3 1.918(12) 4_554 ?
C100 C99 1.426(10) . ?
C100 C101 1.431(10) . ?
C100 C119 1.440(9) . ?
C97 C98 1.409(9) . ?
C97 C102 1.434(9) . ?
C98 C99 1.422(10) . ?
C101 C102 1.432(10) . ?
O26 C119 1.367(8) . ?
O26 Zn5 1.913(10) 4 ?
C119 O27 1.423(9) . ?
